data_7229453
loop_
_publ_author_name
'Ma, Xiao-Pan'
'Li, Kun'
'Wu, Si-Yi'
'Liang, Cui'
'SU, Guifa'
'Mo, Dong-Liang'

_publ_section_title
;
 Construction of 2,3-Quaternary Fused Indolines from Alkynyl tethered
 Oximes and Diaryliodonium Salts through A Cascade Strategy of
 N-Arylation/Cycloaddition/[3,3]-Rearrangement
;
_journal_name_full 'Green Chem.'
_journal_paper_doi 10.1039/C7GC02844J
_journal_year 2017
_chemical_formula_moiety 'C24 H17 Br2 N O2'
_chemical_formula_sum 'C24 H17 Br2 N O2'
_chemical_formula_weight 511.21
_chemical_name_systematic
;
 ? 
;
_space_group_crystal_system monoclinic
_space_group_IT_number 14
_space_group_name_Hall '-P 2yn'
_space_group_name_H-M_alt 'P 1 21/n 1'
_symmetry_space_group_name_Hall '-P 2yn'
_symmetry_space_group_name_H-M 'P 1 21/n 1'
_atom_sites_solution_hydrogens geom
_atom_sites_solution_primary direct
_atom_sites_solution_secondary difmap
_audit_creation_date 2017-07-21
_audit_creation_method
;
Olex2 1.2
(compiled 2017.08.10 svn.r3458 for OlexSys, GUI svn.r5381)
;
_audit_update_record
;
2017-09-12 deposited with the CCDC.
2017-10-31 downloaded from the CCDC.
;
_cell_angle_alpha 90.00
_cell_angle_beta 108.186(2)
_cell_angle_gamma 90.00
_cell_formula_units_Z 4
_cell_length_a 8.8958(12)
_cell_length_b 18.729(2)
_cell_length_c 13.2336(18)
_cell_measurement_reflns_used 3008
_cell_measurement_temperature 296(2)
_cell_measurement_theta_max 26.216
_cell_measurement_theta_min 2.718
_cell_volume 2094.7(5)
_computing_cell_refinement 'SAINT v8.27A (Bruker, 2012)'
_computing_data_reduction 'SAINT v8.27A (Bruker, 2012)'
_computing_molecular_graphics 'Olex2 (Dolomanov et al., 2009)'
_computing_publication_material 'Olex2 (Dolomanov et al., 2009)'
_computing_structure_refinement 'XL (Sheldrick, 2008)'
_computing_structure_solution 'XS (Sheldrick, 2008)'
_diffrn_ambient_temperature 296.15
_diffrn_measured_fraction_theta_full 0.995
_diffrn_measured_fraction_theta_max 0.995
_diffrn_measurement_device_type 'Bruker APEX-II CCD'
_diffrn_measurement_method '\f and \w scans'
_diffrn_radiation_monochromator graphite
_diffrn_radiation_type MoK\a
_diffrn_radiation_wavelength 0.71073
_diffrn_reflns_av_R_equivalents 0.0518
_diffrn_reflns_av_unetI/netI 0.0485
_diffrn_reflns_limit_h_max 10
_diffrn_reflns_limit_h_min -11
_diffrn_reflns_limit_k_max 23
_diffrn_reflns_limit_k_min -23
_diffrn_reflns_limit_l_max 16
_diffrn_reflns_limit_l_min -16
_diffrn_reflns_number 18359
_diffrn_reflns_theta_full 26.45
_diffrn_reflns_theta_max 26.45
_diffrn_reflns_theta_min 1.95
_diffrn_source 'fine-focus sealed tube'
_diffrn_standards_number 0
_exptl_absorpt_coefficient_mu 3.890
_exptl_absorpt_correction_T_max 0.7454
_exptl_absorpt_correction_T_min 0.6255
_exptl_absorpt_correction_type psi-scan
_exptl_crystal_colour light
_exptl_crystal_colour_modifier light
_exptl_crystal_density_diffrn 1.621
_exptl_crystal_density_method 'not measured'
_exptl_crystal_description irregular
_exptl_crystal_F_000 1016
_exptl_crystal_size_max 0.34
_exptl_crystal_size_mid 0.21
_exptl_crystal_size_min 0.17
_refine_diff_density_max 1.284
_refine_diff_density_min -1.157
_refine_diff_density_rms 0.089
_refine_ls_extinction_method none
_refine_ls_goodness_of_fit_ref 1.044
_refine_ls_hydrogen_treatment constr
_refine_ls_matrix_type full
_refine_ls_number_parameters 262
_refine_ls_number_reflns 4305
_refine_ls_number_restraints 281
_refine_ls_restrained_S_all 1.116
_refine_ls_R_factor_all 0.1009
_refine_ls_R_factor_gt 0.0597
_refine_ls_shift/su_max 0.001
_refine_ls_shift/su_mean 0.000
_refine_ls_structure_factor_coef Fsqd
_refine_ls_weighting_details 'calc w=1/[\s^2^(Fo^2^)+(0.0844P)^2^+3.4632P] where P=(Fo^2^+2Fc^2^)/3'
_refine_ls_weighting_scheme calc
_refine_ls_wR_factor_gt 0.1581
_refine_ls_wR_factor_ref 0.1810
_reflns_number_gt 2740
_reflns_number_total 4305
_reflns_threshold_expression >2sigma(I)
_cod_data_source_file c7gc02844j2.cif
_cod_data_source_block aaaa
_cod_database_code 7229453
_olex2_refinement_description
;
1. Fixed Uiso
 At 1.2 times of:
  All C(H) groups, All C(H,H) groups, All N(H) groups
2. Rigid bond restraints
 All non-hydrogen atoms
 with sigma for 1-2 distances of 0.005 and sigma for 1-3 distances of 0.01
3. Uiso/Uaniso restraints and constraints
All non-hydrogen atoms have similar U: within 2A with sigma of 0.005 and sigma
for terminal atoms of 0.01
4.a Secondary CH2 refined with riding coordinates:
 C9(H9A,H9B)
4.b Aromatic/amide H refined with riding coordinates:
 C17(H17), N1(H1), C8(H8), C1(H1A), C14(H14), C18(H18), C11(H11), C3(H3),
 C13(H13), C22(H22), C23(H23), C24(H24), C20(H20), C21(H21), C12(H12)
;
_olex2_submission_special_instructions 'No special instructions were received'

loop_
_space_group_symop_id
_space_group_symop_operation_xyz
1 'x, y, z'
2 '-x+1/2, y+1/2, -z+1/2'
3 '-x, -y, -z'
4 'x-1/2, -y-1/2, z-1/2'

loop_
_atom_site_label
_atom_site_type_symbol
_atom_site_fract_x
_atom_site_fract_y
_atom_site_fract_z
_atom_site_U_iso_or_equiv
_atom_site_adp_type
_atom_site_occupancy
_atom_site_calc_flag
_atom_site_refinement_flags_posn
_atom_site_refinement_flags_adp
Br2 Br 0.88482(9) 0.19952(4) 0.39965(5) 0.0695(3) Uani 1 d . U
Br1 Br 0.70300(15) -0.07094(4) 0.20730(8) 0.1125(5) Uani 1 d . U
O2 O 0.6751(5) 0.1617(3) -0.1509(3) 0.0681(12) Uani 1 d . U
C17 C 0.9305(7) 0.2879(3) -0.0002(4) 0.0472(11) Uani 1 d . U
H17 H 0.9578 0.2880 -0.0626 0.057 Uiso 1 calc R .
N1 N 0.9328(5) 0.2274(2) 0.1684(3) 0.0387(9) Uani 1 d . U
H1 H 0.9325 0.2655 0.2045 0.046 Uiso 1 calc R .
C6 C 0.8624(6) 0.1135(3) 0.1067(4) 0.0408(10) Uani 1 d . U
C8 C 0.7245(7) 0.1744(3) -0.0581(4) 0.0497(12) Uani 1 d . U
H8 H 0.6581 0.1987 -0.0278 0.060 Uiso 1 calc R .
C15 C 1.1567(6) 0.2128(3) 0.0964(4) 0.0434(10) Uani 1 d . U
O1 O 1.1327(5) 0.0944(2) 0.0205(3) 0.0592(10) Uani 1 d . U
C5 C 0.8905(6) 0.1597(3) 0.1928(4) 0.0383(9) Uani 1 d . U
C4 C 0.8620(7) 0.1365(3) 0.2845(4) 0.0491(11) Uani 1 d . U
C16 C 0.9787(6) 0.2231(3) 0.0695(4) 0.0391(9) Uani 1 d . U
C1 C 0.8061(7) 0.0455(3) 0.1087(4) 0.0503(12) Uani 1 d . U
H1A H 0.7860 0.0154 0.0500 0.060 Uiso 1 calc R .
C7 C 0.8870(6) 0.1541(3) 0.0141(4) 0.0413(9) Uani 1 d . U
C2 C 0.7805(9) 0.0235(3) 0.2021(5) 0.0614(13) Uani 1 d . U
C14 C 1.2557(7) 0.2676(4) 0.1465(5) 0.0558(12) Uani 1 d . U
H14 H 1.2127 0.3099 0.1619 0.067 Uiso 1 calc R .
C19 C 0.8130(10) 0.4080(4) -0.0507(5) 0.0733(14) Uani 1 d . U
C9 C 0.9806(7) 0.1141(3) -0.0467(4) 0.0503(11) Uani 1 d . U
H9A H 0.9229 0.0716 -0.0785 0.060 Uiso 1 calc R .
H9B H 0.9917 0.1442 -0.1036 0.060 Uiso 1 calc R .
C18 C 0.8548(8) 0.3441(3) 0.0169(5) 0.0571(13) Uani 1 d . U
H18 H 0.8243 0.3436 0.0779 0.069 Uiso 1 calc R .
C10 C 1.2222(7) 0.1508(3) 0.0707(5) 0.0534(11) Uani 1 d . U
C11 C 1.3874(8) 0.1442(4) 0.0980(5) 0.0679(14) Uani 1 d . U
H11 H 1.4328 0.1029 0.0812 0.082 Uiso 1 calc R .
C3 C 0.8056(8) 0.0682(3) 0.2883(5) 0.0605(13) Uani 1 d . U
H3 H 0.7844 0.0524 0.3492 0.073 Uiso 1 calc R .
C13 C 1.4193(8) 0.2602(4) 0.1743(5) 0.0679(14) Uani 1 d . U
H13 H 1.4852 0.2969 0.2097 0.081 Uiso 1 calc R .
C22 C 0.7263(13) 0.5301(4) -0.1746(7) 0.102(2) Uani 1 d . U
H22 H 0.7050 0.5729 -0.2122 0.122 Uiso 1 calc R .
C23 C 0.7996(13) 0.4780(5) -0.2060(7) 0.108(2) Uani 1 d . U
H23 H 0.8236 0.4825 -0.2692 0.129 Uiso 1 calc R .
C24 C 0.8424(13) 0.4155(4) -0.1453(7) 0.0981(18) Uani 1 d . U
H24 H 0.8916 0.3786 -0.1700 0.118 Uiso 1 calc R .
C20 C 0.7247(12) 0.4591(4) -0.0269(7) 0.0949(18) Uani 1 d . U
H20 H 0.6901 0.4533 0.0321 0.114 Uiso 1 calc R .
C21 C 0.6830(13) 0.5207(4) -0.0879(7) 0.106(2) Uani 1 d . U
H21 H 0.6240 0.5558 -0.0679 0.127 Uiso 1 calc R .
C12 C 1.4810(9) 0.2001(5) 0.1501(6) 0.0737(15) Uani 1 d . U
H12 H 1.5905 0.1957 0.1689 0.088 Uiso 1 calc R .

loop_
_atom_site_aniso_label
_atom_site_aniso_U_11
_atom_site_aniso_U_22
_atom_site_aniso_U_33
_atom_site_aniso_U_23
_atom_site_aniso_U_13
_atom_site_aniso_U_12
Br2 0.0929(6) 0.0781(5) 0.0463(4) -0.0213(3) 0.0344(3) -0.0239(4)
Br1 0.2026(12) 0.0636(5) 0.0945(6) -0.0135(4) 0.0797(7) -0.0559(6)
O2 0.070(3) 0.082(3) 0.041(2) -0.002(2) 0.002(2) -0.006(2)
C17 0.059(3) 0.042(2) 0.043(2) 0.0036(19) 0.019(2) 0.005(2)
N1 0.048(2) 0.0350(19) 0.0370(18) -0.0053(15) 0.0188(16) 0.0042(17)
C6 0.049(2) 0.037(2) 0.0380(19) -0.0006(16) 0.0161(18) 0.0044(19)
C8 0.054(3) 0.051(3) 0.041(2) 0.003(2) 0.012(2) 0.000(2)
C15 0.046(2) 0.049(2) 0.040(2) 0.0029(18) 0.0201(18) 0.0045(18)
O1 0.063(2) 0.053(2) 0.064(2) -0.0080(17) 0.0242(18) 0.0162(18)
C5 0.045(2) 0.037(2) 0.0364(18) -0.0025(16) 0.0168(17) 0.0050(18)
C4 0.062(3) 0.048(2) 0.041(2) -0.0039(19) 0.023(2) -0.004(2)
C16 0.048(2) 0.0359(19) 0.0365(18) -0.0011(16) 0.0177(16) 0.0073(17)
C1 0.066(3) 0.041(2) 0.047(2) -0.005(2) 0.022(2) -0.001(2)
C7 0.052(2) 0.040(2) 0.0347(18) -0.0020(16) 0.0172(16) 0.0051(18)
C2 0.088(3) 0.046(2) 0.057(2) -0.001(2) 0.031(2) -0.013(2)
C14 0.051(2) 0.069(3) 0.052(3) -0.005(2) 0.021(2) -0.007(2)
C19 0.120(4) 0.044(2) 0.058(3) 0.008(2) 0.031(3) 0.017(3)
C9 0.063(3) 0.047(3) 0.045(2) -0.008(2) 0.023(2) 0.007(2)
C18 0.083(3) 0.042(2) 0.049(2) 0.004(2) 0.026(2) 0.010(2)
C10 0.053(2) 0.060(2) 0.051(2) -0.001(2) 0.023(2) 0.014(2)
C11 0.057(3) 0.085(3) 0.066(3) 0.000(3) 0.025(2) 0.020(3)
C3 0.084(3) 0.055(3) 0.049(2) 0.001(2) 0.029(2) -0.012(3)
C13 0.053(3) 0.093(3) 0.060(3) -0.005(3) 0.021(2) -0.008(3)
C22 0.172(5) 0.051(3) 0.074(3) 0.017(3) 0.026(4) 0.025(3)
C23 0.176(5) 0.071(3) 0.077(3) 0.024(3) 0.041(4) 0.031(4)
C24 0.160(4) 0.065(3) 0.076(3) 0.019(3) 0.046(3) 0.033(3)
C20 0.152(4) 0.058(3) 0.076(3) 0.011(3) 0.036(3) 0.033(3)
C21 0.168(5) 0.059(3) 0.085(3) 0.013(3) 0.032(4) 0.037(3)
C12 0.052(3) 0.103(4) 0.068(3) 0.002(3) 0.022(3) 0.006(3)

loop_
_atom_type_symbol
_atom_type_description
_atom_type_scat_dispersion_real
_atom_type_scat_dispersion_imag
_atom_type_scat_source
C C 0.0033 0.0016 'International Tables Vol C Tables 4.2.6.8 and 6.1.1.4'
H H 0.0000 0.0000 'International Tables Vol C Tables 4.2.6.8 and 6.1.1.4'
Br Br -0.2901 2.4595 'International Tables Vol C Tables 4.2.6.8 and 6.1.1.4'
N N 0.0061 0.0033 'International Tables Vol C Tables 4.2.6.8 and 6.1.1.4'
O O 0.0106 0.0060 'International Tables Vol C Tables 4.2.6.8 and 6.1.1.4'

loop_
_geom_angle_atom_site_label_1
_geom_angle_atom_site_label_2
_geom_angle_atom_site_label_3
_geom_angle
C18 C17 C16 127.4(5)
C5 N1 C16 108.9(4)
C5 C6 C7 108.5(4)
C1 C6 C5 122.3(5)
C1 C6 C7 128.9(5)
O2 C8 C7 125.0(6)
C14 C15 C16 118.7(5)
C14 C15 C10 119.0(5)
C10 C15 C16 122.3(5)
C10 O1 C9 113.6(4)
C6 C5 N1 111.7(4)
C4 C5 N1 128.8(5)
C4 C5 C6 119.3(5)
C5 C4 Br2 120.6(4)
C3 C4 Br2 119.9(4)
C3 C4 C5 119.4(5)
C17 C16 C15 108.8(4)
C17 C16 C7 111.6(4)
N1 C16 C17 113.1(4)
N1 C16 C15 110.6(4)
N1 C16 C7 102.0(4)
C15 C16 C7 110.7(4)
C6 C1 C2 117.0(5)
C6 C7 C16 102.7(4)
C6 C7 C9 114.9(4)
C8 C7 C6 106.7(4)
C8 C7 C16 109.9(4)
C8 C7 C9 111.2(4)
C9 C7 C16 111.0(4)
C1 C2 Br1 117.9(5)
C3 C2 Br1 120.1(5)
C3 C2 C1 122.0(6)
C15 C14 C13 120.7(6)
C24 C19 C18 123.8(6)
C20 C19 C18 119.7(7)
C20 C19 C24 116.0(7)
O1 C9 C7 111.7(4)
C17 C18 C19 126.7(6)
C15 C10 C11 119.8(6)
O1 C10 C15 122.8(5)
O1 C10 C11 117.4(6)
C12 C11 C10 118.7(7)
C2 C3 C4 119.9(5)
C12 C13 C14 119.7(7)
C23 C22 C21 118.6(8)
C22 C23 C24 120.9(9)
C19 C24 C23 121.0(8)
C19 C20 C21 121.8(9)
C22 C21 C20 121.0(9)
C13 C12 C11 122.0(7)

loop_
_geom_bond_atom_site_label_1
_geom_bond_atom_site_label_2
_geom_bond_distance
Br2 C4 1.888(5)
Br1 C2 1.908(6)
O2 C8 1.192(6)
C17 C16 1.503(7)
C17 C18 1.306(8)
N1 C5 1.389(7)
N1 C16 1.490(6)
C6 C5 1.389(7)
C6 C1 1.373(8)
C6 C7 1.514(7)
C8 C7 1.511(8)
C15 C16 1.523(8)
C15 C14 1.379(8)
C15 C10 1.388(8)
O1 C9 1.417(7)
O1 C10 1.366(8)
C5 C4 1.385(7)
C4 C3 1.381(8)
C16 C7 1.581(7)
C1 C2 1.387(8)
C7 C9 1.523(7)
C2 C3 1.376(8)
C14 C13 1.392(9)
C19 C18 1.471(8)
C19 C24 1.365(10)
C19 C20 1.336(11)
C10 C11 1.405(9)
C11 C12 1.380(10)
C13 C12 1.335(10)
C22 C23 1.312(12)
C22 C21 1.331(13)
C23 C24 1.403(11)
C20 C21 1.390(11)
